data_1545233
loop_
_publ_author_name
'Qiu, Guanyinsheng'
'Wang, Qian'
'Zhu, Jieping'

_publ_section_title
;
 Palladium-Catalyzed Three-Component Reaction of Propargyl Carbonates,
 Isocyanides, and Alcohols or Water: Switchable Synthesis of Pyrroles and
 Its Bicyclic Analogues.
;
_journal_issue 1
_journal_name_full 'Organic letters'
_journal_page_first 270
_journal_page_last 273
_journal_paper_doi 10.1021/acs.orglett.6b03592
_journal_volume 19
_journal_year 2017
_chemical_formula_moiety 'C26 H41 N3 O2'
_chemical_formula_sum 'C26 H41 N3 O2'
_chemical_formula_weight 427.62
_space_group_IT_number 19
_symmetry_cell_setting orthorhombic
_symmetry_space_group_name_Hall 'P 2ac 2ab'
_symmetry_space_group_name_H-M 'P 21 21 21'
_atom_sites_solution_hydrogens geom
_atom_sites_solution_primary direct
_atom_sites_solution_secondary difmap
_audit_creation_method SHELXL-97
_audit_update_record
;
2015-08-05 # Formatted by publCIF

;
_cell_angle_alpha 90.00
_cell_angle_beta 90.00
_cell_angle_gamma 90.00
_cell_formula_units_Z 4
_cell_length_a 10.867(2)
_cell_length_b 13.296(3)
_cell_length_c 17.981(4)
_cell_measurement_reflns_used 26
_cell_measurement_temperature 100(2)
_cell_measurement_theta_max 22
_cell_measurement_theta_min 3
_cell_volume 2598.0(10)
_computing_cell_refinement 'Dirax/lsq (Duisenberg & Schreurs, 1989-2000)'
_computing_data_collection 'Collect (Bruker AXS BV, 1997-2004)'
_computing_data_reduction 'EvalCCD (Duisenberg & Schreurs, 1990-2000)'
_computing_molecular_graphics 'Bruker SHELXTL'
_computing_publication_material 'Bruker SHELXTL'
_computing_structure_refinement 'SHELXL-97 (Sheldrick, 1997)'
_computing_structure_solution 'SHELXS-97 (Sheldrick, 1990)'
_diffrn_ambient_temperature 100(2)
_diffrn_measured_fraction_theta_full 0.998
_diffrn_measured_fraction_theta_max 0.998
_diffrn_measurement_device_type 'Bruker APEX II CCD'
_diffrn_measurement_method 'phi and omega scans'
_diffrn_radiation_monochromator graphite
_diffrn_radiation_source 'fine-focus sealed tube'
_diffrn_radiation_type MoK\a
_diffrn_radiation_wavelength 0.71073
_diffrn_reflns_av_R_equivalents 0.1089
_diffrn_reflns_av_sigmaI/netI 0.0855
_diffrn_reflns_limit_h_max 12
_diffrn_reflns_limit_h_min -10
_diffrn_reflns_limit_k_max 15
_diffrn_reflns_limit_k_min -15
_diffrn_reflns_limit_l_max 21
_diffrn_reflns_limit_l_min -21
_diffrn_reflns_number 32846
_diffrn_reflns_theta_full 25.00
_diffrn_reflns_theta_max 25.00
_diffrn_reflns_theta_min 2.42
_exptl_absorpt_coefficient_mu 0.069
_exptl_absorpt_correction_T_max 0.7452
_exptl_absorpt_correction_T_min 0.6062
_exptl_absorpt_correction_type multi-scan
_exptl_absorpt_process_details 'SADABS 2008, Bruker AXS, 2008'
_exptl_crystal_colour colourless
_exptl_crystal_density_diffrn 1.093
_exptl_crystal_density_method 'not measured'
_exptl_crystal_description needle
_exptl_crystal_F_000 936
_exptl_crystal_size_max 0.53
_exptl_crystal_size_mid 0.10
_exptl_crystal_size_min 0.07
_refine_diff_density_max 0.212
_refine_diff_density_min -0.213
_refine_diff_density_rms 0.054
_refine_ls_abs_structure_details 'Flack H D (1983), Acta Cryst. A39, 876-881'
_refine_ls_abs_structure_Flack 0.8(18)
_refine_ls_extinction_coef 0.0081(10)
_refine_ls_extinction_expression Fc^*^=kFc[1+0.001xFc^2^\l^3^/sin(2\q)]^-1/4^
_refine_ls_extinction_method SHELXL
_refine_ls_goodness_of_fit_ref 1.157
_refine_ls_hydrogen_treatment mixed
_refine_ls_matrix_type full
_refine_ls_number_parameters 297
_refine_ls_number_reflns 4554
_refine_ls_number_restraints 0
_refine_ls_restrained_S_all 1.157
_refine_ls_R_factor_all 0.1092
_refine_ls_R_factor_gt 0.0572
_refine_ls_shift/su_max 0.000
_refine_ls_shift/su_mean 0.000
_refine_ls_structure_factor_coef Fsqd
_refine_ls_weighting_details 'calc w=1/[\s^2^(Fo^2^)+(0.0311P)^2^+0.6717P] where P=(Fo^2^+2Fc^2^)/3'
_refine_ls_weighting_scheme calc
_refine_ls_wR_factor_gt 0.0910
_refine_ls_wR_factor_ref 0.1069
_reflns_number_gt 3197
_reflns_number_total 4554
_reflns_threshold_expression >2sigma(I)
_cod_data_source_file ol6b03592_si_002.cif
_cod_data_source_block gys-15-3-5-1
_cod_original_cell_volume 2597.9(9)
_cod_database_code 1545233
_publcif_datablock.id {09e63aa0-bf76-41f8-ac65-b28a027e78ee}

_publcif_info_exptl_table_max_cols 4
_publcif_info_exptl_table_use_headnotes n

loop_
_symmetry_equiv_pos_as_xyz
'x, y, z'
'-x+1/2, -y, z+1/2'
'-x, y+1/2, -z+1/2'
'x+1/2, -y+1/2, -z'

loop_
_atom_site_label
_atom_site_type_symbol
_atom_site_fract_x
_atom_site_fract_y
_atom_site_fract_z
_atom_site_U_iso_or_equiv
_atom_site_adp_type
_atom_site_occupancy
_atom_site_symmetry_multiplicity
_atom_site_calc_flag
_atom_site_refinement_flags
O1 O 0.1547(2) 0.52194(14) -0.11960(11) 0.0233(5) Uani 1 1 d .
O2 O -0.06595(19) 0.40957(14) 0.08177(11) 0.0243(5) Uani 1 1 d .
N1 N 0.1065(2) 0.24191(18) 0.01527(12) 0.0171(6) Uani 1 1 d .
N2 N 0.1513(2) 0.08345(18) -0.05036(14) 0.0204(6) Uani 1 1 d .
H2 H 0.222(3) 0.071(2) -0.0682(17) 0.025 Uiso 1 1 d .
N3 N 0.0914(2) 0.50957(18) 0.04056(14) 0.0217(6) Uani 1 1 d .
H3 H 0.149(3) 0.511(2) 0.0062(17) 0.026 Uiso 1 1 d .
C1 C 0.1291(3) 0.1891(2) -0.05108(16) 0.0183(7) Uani 1 1 d .
C2 C 0.1209(3) 0.2545(2) -0.11047(16) 0.0189(7) Uani 1 1 d .
C3 C 0.0900(2) 0.3512(2) -0.08168(16) 0.0175(7) Uani 1 1 d .
C4 C 0.0805(3) 0.3416(2) -0.00533(15) 0.0182(7) Uani 1 1 d .
C5 C 0.1346(3) 0.2034(2) 0.09273(16) 0.0215(7) Uani 1 1 d .
C6 C 0.1447(3) 0.2891(2) 0.14963(16) 0.0264(8) Uani 1 1 d .
H6A H 0.2005 0.3410 0.1306 0.040 Uiso 1 1 calc R
H6B H 0.1768 0.2626 0.1966 0.040 Uiso 1 1 calc R
H6C H 0.0631 0.3185 0.1580 0.040 Uiso 1 1 calc R
C7 C 0.2597(3) 0.1502(3) 0.09278(18) 0.0398(9) Uani 1 1 d .
H7A H 0.2554 0.0902 0.0612 0.060 Uiso 1 1 calc R
H7B H 0.2809 0.1303 0.1437 0.060 Uiso 1 1 calc R
H7C H 0.3228 0.1959 0.0735 0.060 Uiso 1 1 calc R
C8 C 0.0307(3) 0.1336(3) 0.11680(18) 0.0389(10) Uani 1 1 d .
H8A H -0.0477 0.1700 0.1150 0.058 Uiso 1 1 calc R
H8B H 0.0458 0.1103 0.1677 0.058 Uiso 1 1 calc R
H8C H 0.0271 0.0756 0.0832 0.058 Uiso 1 1 calc R
C9 C 0.0579(3) 0.0102(2) -0.07986(17) 0.0225(7) Uani 1 1 d .
C10 C 0.0653(3) -0.0835(2) -0.02998(17) 0.0284(8) Uani 1 1 d .
H10A H 0.1494 -0.1101 -0.0307 0.043 Uiso 1 1 calc R
H10B H 0.0083 -0.1348 -0.0485 0.043 Uiso 1 1 calc R
H10C H 0.0428 -0.0653 0.0211 0.043 Uiso 1 1 calc R
C11 C 0.0887(3) -0.0233(2) -0.15968(18) 0.0362(9) Uani 1 1 d .
H11A H 0.0769 0.0334 -0.1938 0.054 Uiso 1 1 calc R
H11B H 0.0343 -0.0787 -0.1741 0.054 Uiso 1 1 calc R
H11C H 0.1745 -0.0458 -0.1619 0.054 Uiso 1 1 calc R
C12 C -0.0712(3) 0.0558(2) -0.0769(2) 0.0387(9) Uani 1 1 d .
H12A H -0.0900 0.0761 -0.0258 0.058 Uiso 1 1 calc R
H12B H -0.1315 0.0057 -0.0934 0.058 Uiso 1 1 calc R
H12C H -0.0749 0.1147 -0.1096 0.058 Uiso 1 1 calc R
C13 C 0.1400(3) 0.2260(2) -0.18958(16) 0.0177(7) Uani 1 1 d .
C14 C 0.2529(3) 0.1847(2) -0.21159(17) 0.0235(8) Uani 1 1 d .
H14 H 0.3192 0.1823 -0.1772 0.028 Uiso 1 1 calc R
C15 C 0.2691(3) 0.1470(2) -0.28344(16) 0.0236(8) Uani 1 1 d .
H15 H 0.3459 0.1187 -0.2975 0.028 Uiso 1 1 calc R
C16 C 0.1729(3) 0.1509(2) -0.33442(17) 0.0259(8) Uani 1 1 d .
H16 H 0.1835 0.1242 -0.3830 0.031 Uiso 1 1 calc R
C17 C 0.0612(3) 0.1937(2) -0.31413(16) 0.0261(8) Uani 1 1 d .
H17 H -0.0039 0.1975 -0.3493 0.031 Uiso 1 1 calc R
C18 C 0.0443(3) 0.2313(2) -0.24208(16) 0.0230(7) Uani 1 1 d .
H18 H -0.0323 0.2606 -0.2286 0.028 Uiso 1 1 calc R
C19 C 0.0595(3) 0.4461(2) -0.12410(17) 0.0224(7) Uani 1 1 d .
H19A H 0.0458 0.4288 -0.1770 0.027 Uiso 1 1 calc R
H19B H -0.0181 0.4745 -0.1044 0.027 Uiso 1 1 calc R
C20 C 0.2475(3) 0.5094(3) -0.17508(17) 0.0286(8) Uani 1 1 d .
H20A H 0.2108 0.5146 -0.2253 0.034 Uiso 1 1 calc R
H20B H 0.2864 0.4424 -0.1702 0.034 Uiso 1 1 calc R
C21 C 0.3426(3) 0.5916(2) -0.16386(18) 0.0355(9) Uani 1 1 d .
H21A H 0.3033 0.6575 -0.1694 0.053 Uiso 1 1 calc R
H21B H 0.4080 0.5844 -0.2010 0.053 Uiso 1 1 calc R
H21C H 0.3780 0.5858 -0.1139 0.053 Uiso 1 1 calc R
C22 C 0.0285(3) 0.4220(2) 0.04422(17) 0.0207(7) Uani 1 1 d .
C23 C 0.0558(3) 0.6066(2) 0.07598(16) 0.0239(7) Uani 1 1 d .
C24 C -0.0694(3) 0.6412(2) 0.04568(19) 0.0359(8) Uani 1 1 d .
H24A H -0.0635 0.6513 -0.0082 0.054 Uiso 1 1 calc R
H24B H -0.0931 0.7045 0.0696 0.054 Uiso 1 1 calc R
H24C H -0.1316 0.5897 0.0563 0.054 Uiso 1 1 calc R
C25 C 0.1559(3) 0.6813(2) 0.05353(19) 0.0349(8) Uani 1 1 d .
H25A H 0.2349 0.6598 0.0744 0.052 Uiso 1 1 calc R
H25B H 0.1350 0.7482 0.0726 0.052 Uiso 1 1 calc R
H25C H 0.1619 0.6837 -0.0008 0.052 Uiso 1 1 calc R
C26 C 0.0511(4) 0.5937(3) 0.16062(17) 0.0437(10) Uani 1 1 d .
H26A H -0.0130 0.5449 0.1736 0.066 Uiso 1 1 calc R
H26B H 0.0323 0.6586 0.1839 0.066 Uiso 1 1 calc R
H26C H 0.1309 0.5694 0.1785 0.066 Uiso 1 1 calc R

loop_
_atom_site_aniso_label
_atom_site_aniso_U_11
_atom_site_aniso_U_22
_atom_site_aniso_U_33
_atom_site_aniso_U_23
_atom_site_aniso_U_13
_atom_site_aniso_U_12
O1 0.0281(12) 0.0180(11) 0.0237(12) 0.0001(10) 0.0018(11) -0.0040(11)
O2 0.0212(12) 0.0262(12) 0.0256(11) 0.0004(10) 0.0042(11) -0.0010(10)
N1 0.0173(13) 0.0150(13) 0.0189(14) 0.0025(12) 0.0010(11) -0.0012(11)
N2 0.0190(14) 0.0155(13) 0.0268(15) 0.0016(12) 0.0006(13) 0.0010(13)
N3 0.0249(14) 0.0173(14) 0.0227(14) -0.0022(13) 0.0033(12) -0.0044(13)
C1 0.0185(16) 0.0140(16) 0.0226(17) -0.0030(15) 0.0021(14) 0.0011(13)
C2 0.0151(17) 0.0202(17) 0.0213(17) -0.0012(15) -0.0026(13) -0.0010(14)
C3 0.0161(16) 0.0153(16) 0.0212(17) 0.0012(14) -0.0029(14) -0.0039(14)
C4 0.0155(16) 0.0141(16) 0.0250(18) 0.0018(14) 0.0021(14) -0.0030(14)
C5 0.0299(19) 0.0196(16) 0.0151(16) 0.0020(13) 0.0012(14) 0.0016(15)
C6 0.0318(19) 0.0305(18) 0.0170(16) 0.0005(14) -0.0043(15) 0.0016(17)
C7 0.046(2) 0.049(2) 0.0245(19) -0.0029(18) -0.0059(17) 0.023(2)
C8 0.059(3) 0.033(2) 0.0250(18) 0.0003(17) 0.0113(18) -0.016(2)
C9 0.0243(17) 0.0162(16) 0.0270(17) 0.0020(14) -0.0028(15) -0.0023(15)
C10 0.0343(19) 0.0204(17) 0.0305(19) 0.0003(15) 0.0073(16) -0.0012(16)
C11 0.054(2) 0.0205(17) 0.034(2) 0.0016(16) -0.0078(18) -0.0111(18)
C12 0.0280(19) 0.0223(18) 0.066(2) -0.0003(18) -0.005(2) -0.0037(16)
C13 0.0201(17) 0.0100(15) 0.0229(17) 0.0034(13) -0.0034(14) -0.0023(14)
C14 0.0244(18) 0.0229(19) 0.0233(18) 0.0019(15) -0.0031(14) -0.0052(15)
C15 0.0224(17) 0.0239(18) 0.0246(18) 0.0015(16) 0.0026(14) -0.0030(15)
C16 0.034(2) 0.0246(18) 0.0190(17) -0.0019(15) 0.0021(15) -0.0079(16)
C17 0.0303(19) 0.0282(18) 0.0198(17) 0.0027(15) -0.0069(15) -0.0085(17)
C18 0.0224(17) 0.0200(17) 0.0265(18) 0.0042(15) -0.0008(14) -0.0018(15)
C19 0.0239(18) 0.0202(17) 0.0230(17) 0.0011(14) -0.0037(15) -0.0036(15)
C20 0.0246(17) 0.033(2) 0.0283(19) -0.0003(17) 0.0026(16) 0.0002(16)
C21 0.034(2) 0.038(2) 0.035(2) 0.0081(17) -0.0018(17) -0.0066(19)
C22 0.0214(17) 0.0237(17) 0.0170(16) 0.0036(15) -0.0021(14) 0.0008(15)
C23 0.0320(19) 0.0164(17) 0.0233(17) -0.0011(14) -0.0026(15) 0.0039(15)
C24 0.0361(19) 0.0270(18) 0.045(2) -0.0044(17) -0.0034(19) 0.0071(17)
C25 0.043(2) 0.0184(17) 0.044(2) -0.0033(17) -0.0098(19) -0.0019(17)
C26 0.079(3) 0.028(2) 0.0246(19) -0.0063(17) 0.000(2) -0.002(2)

loop_
_atom_type_symbol
_atom_type_description
_atom_type_scat_dispersion_real
_atom_type_scat_dispersion_imag
_atom_type_scat_source
C C 0.0033 0.0016 'International Tables Vol C Tables 4.2.6.8 and 6.1.1.4'
H H 0.0000 0.0000 'International Tables Vol C Tables 4.2.6.8 and 6.1.1.4'
N N 0.0061 0.0033 'International Tables Vol C Tables 4.2.6.8 and 6.1.1.4'
O O 0.0106 0.0060 'International Tables Vol C Tables 4.2.6.8 and 6.1.1.4'

loop_
_geom_angle_atom_site_label_1
_geom_angle_atom_site_label_2
_geom_angle_atom_site_label_3
_geom_angle
C20 O1 C19 112.6(2)
C4 N1 C1 106.4(2)
C4 N1 C5 127.0(2)
C1 N1 C5 125.1(2)
C1 N2 C9 121.4(2)
C1 N2 H2 110(2)
C9 N2 H2 110(2)
C22 N3 C23 126.4(3)
C22 N3 H3 114(2)
C23 N3 H3 118(2)
C2 C1 N1 109.3(2)
C2 C1 N2 129.7(3)
N1 C1 N2 121.0(2)
C1 C2 C3 107.6(2)
C1 C2 C13 124.8(2)
C3 C2 C13 127.6(3)
C4 C3 C2 107.1(3)
C4 C3 C19 124.2(3)
C2 C3 C19 128.4(3)
C3 C4 N1 109.5(2)
C3 C4 C22 123.4(3)
N1 C4 C22 126.2(2)
N1 C5 C8 108.5(2)
N1 C5 C7 109.6(2)
C8 C5 C7 112.1(3)
N1 C5 C6 112.1(2)
C8 C5 C6 108.4(3)
C7 C5 C6 106.2(3)
C5 C6 H6A 109.5
C5 C6 H6B 109.5
H6A C6 H6B 109.5
C5 C6 H6C 109.5
H6A C6 H6C 109.5
H6B C6 H6C 109.5
C5 C7 H7A 109.5
C5 C7 H7B 109.5
H7A C7 H7B 109.5
C5 C7 H7C 109.5
H7A C7 H7C 109.5
H7B C7 H7C 109.5
C5 C8 H8A 109.5
C5 C8 H8B 109.5
H8A C8 H8B 109.5
C5 C8 H8C 109.5
H8A C8 H8C 109.5
H8B C8 H8C 109.5
N2 C9 C12 110.5(2)
N2 C9 C10 106.5(2)
C12 C9 C10 110.4(3)
N2 C9 C11 111.7(3)
C12 C9 C11 110.3(3)
C10 C9 C11 107.4(2)
C9 C10 H10A 109.5
C9 C10 H10B 109.5
H10A C10 H10B 109.5
C9 C10 H10C 109.5
H10A C10 H10C 109.5
H10B C10 H10C 109.5
C9 C11 H11A 109.5
C9 C11 H11B 109.5
H11A C11 H11B 109.5
C9 C11 H11C 109.5
H11A C11 H11C 109.5
H11B C11 H11C 109.5
C9 C12 H12A 109.5
C9 C12 H12B 109.5
H12A C12 H12B 109.5
C9 C12 H12C 109.5
H12A C12 H12C 109.5
H12B C12 H12C 109.5
C14 C13 C18 118.6(3)
C14 C13 C2 119.5(3)
C18 C13 C2 121.7(3)
C15 C14 C13 120.8(3)
C15 C14 H14 119.6
C13 C14 H14 119.6
C16 C15 C14 120.1(3)
C16 C15 H15 120.0
C14 C15 H15 120.0
C17 C16 C15 119.9(3)
C17 C16 H16 120.1
C15 C16 H16 120.1
C16 C17 C18 120.3(3)
C16 C17 H17 119.9
C18 C17 H17 119.9
C17 C18 C13 120.3(3)
C17 C18 H18 119.8
C13 C18 H18 119.8
O1 C19 C3 113.4(2)
O1 C19 H19A 108.9
C3 C19 H19A 108.9
O1 C19 H19B 108.9
C3 C19 H19B 108.9
H19A C19 H19B 107.7
O1 C20 C21 107.7(3)
O1 C20 H20A 110.2
C21 C20 H20A 110.2
O1 C20 H20B 110.2
C21 C20 H20B 110.2
H20A C20 H20B 108.5
C20 C21 H21A 109.5
C20 C21 H21B 109.5
H21A C21 H21B 109.5
C20 C21 H21C 109.5
H21A C21 H21C 109.5
H21B C21 H21C 109.5
O2 C22 N3 124.1(3)
O2 C22 C4 122.7(3)
N3 C22 C4 113.2(2)
N3 C23 C25 105.3(2)
N3 C23 C26 109.7(2)
C25 C23 C26 111.0(3)
N3 C23 C24 109.8(2)
C25 C23 C24 110.0(2)
C26 C23 C24 110.9(3)
C23 C24 H24A 109.5
C23 C24 H24B 109.5
H24A C24 H24B 109.5
C23 C24 H24C 109.5
H24A C24 H24C 109.5
H24B C24 H24C 109.5
C23 C25 H25A 109.5
C23 C25 H25B 109.5
H25A C25 H25B 109.5
C23 C25 H25C 109.5
H25A C25 H25C 109.5
H25B C25 H25C 109.5
C23 C26 H26A 109.5
C23 C26 H26B 109.5
H26A C26 H26B 109.5
C23 C26 H26C 109.5
H26A C26 H26C 109.5
H26B C26 H26C 109.5

loop_
_geom_bond_atom_site_label_1
_geom_bond_atom_site_label_2
_geom_bond_distance
O1 C20 1.428(4)
O1 C19 1.446(3)
O2 C22 1.239(3)
N1 C4 1.405(4)
N1 C1 1.406(4)
N1 C5 1.515(4)
N2 C1 1.425(3)
N2 C9 1.503(4)
N2 H2 0.84(3)
N3 C22 1.352(4)
N3 C23 1.490(4)
N3 H3 0.88(3)
C1 C2 1.380(4)
C2 C3 1.426(4)
C2 C13 1.487(4)
C3 C4 1.382(4)
C3 C19 1.511(4)
C4 C22 1.502(4)
C5 C8 1.525(4)
C5 C7 1.532(4)
C5 C6 1.535(4)
C6 H6A 0.9800
C6 H6B 0.9800
C6 H6C 0.9800
C7 H7A 0.9800
C7 H7B 0.9800
C7 H7C 0.9800
C8 H8A 0.9800
C8 H8B 0.9800
C8 H8C 0.9800
C9 C12 1.529(4)
C9 C10 1.537(4)
C9 C11 1.539(4)
C10 H10A 0.9800
C10 H10B 0.9800
C10 H10C 0.9800
C11 H11A 0.9800
C11 H11B 0.9800
C11 H11C 0.9800
C12 H12A 0.9800
C12 H12B 0.9800
C12 H12C 0.9800
C13 C14 1.401(4)
C13 C18 1.406(4)
C14 C15 1.397(4)
C14 H14 0.9500
C15 C16 1.392(4)
C15 H15 0.9500
C16 C17 1.389(4)
C16 H16 0.9500
C17 C18 1.401(4)
C17 H17 0.9500
C18 H18 0.9500
C19 H19A 0.9900
C19 H19B 0.9900
C20 C21 1.518(4)
C20 H20A 0.9900
C20 H20B 0.9900
C21 H21A 0.9800
C21 H21B 0.9800
C21 H21C 0.9800
C23 C25 1.527(4)
C23 C26 1.532(4)
C23 C24 1.536(4)
C24 H24A 0.9800
C24 H24B 0.9800
C24 H24C 0.9800
C25 H25A 0.9800
C25 H25B 0.9800
C25 H25C 0.9800
C26 H26A 0.9800
C26 H26B 0.9800
C26 H26C 0.9800

loop_
_geom_hbond_atom_site_label_D
_geom_hbond_atom_site_label_H
_geom_hbond_atom_site_label_A
_geom_hbond_distance_DH
_geom_hbond_distance_HA
_geom_hbond_distance_DA
_geom_hbond_angle_DHA
_geom_hbond_site_symmetry_A
N2 H2 O2 0.84(3) 2.34(3) 3.126(3) 156(3) 4
N3 H3 O1 0.88(3) 2.27(3) 2.965(3) 136(3) .

loop_
_geom_torsion_atom_site_label_1
_geom_torsion_atom_site_label_2
_geom_torsion_atom_site_label_3
_geom_torsion_atom_site_label_4
_geom_torsion
C4 N1 C1 C2 1.6(3)
C5 N1 C1 C2 -165.5(3)
C4 N1 C1 N2 -176.2(3)
C5 N1 C1 N2 16.7(4)
C9 N2 C1 C2 -68.4(4)
C9 N2 C1 N1 108.9(3)
N1 C1 C2 C3 -1.1(3)
N2 C1 C2 C3 176.4(3)
N1 C1 C2 C13 179.6(3)
N2 C1 C2 C13 -2.8(5)
C1 C2 C3 C4 0.1(3)
C13 C2 C3 C4 179.4(3)
C1 C2 C3 C19 -174.1(3)
C13 C2 C3 C19 5.1(5)
C2 C3 C4 N1 0.9(3)
C19 C3 C4 N1 175.5(2)
C2 C3 C4 C22 -169.2(3)
C19 C3 C4 C22 5.4(5)
C1 N1 C4 C3 -1.5(3)
C5 N1 C4 C3 165.2(3)
C1 N1 C4 C22 168.2(3)
C5 N1 C4 C22 -25.0(4)
C4 N1 C5 C8 114.2(3)
C1 N1 C5 C8 -81.4(3)
C4 N1 C5 C7 -123.2(3)
C1 N1 C5 C7 41.3(4)
C4 N1 C5 C6 -5.5(4)
C1 N1 C5 C6 159.0(3)
C1 N2 C9 C12 -24.4(4)
C1 N2 C9 C10 -144.3(3)
C1 N2 C9 C11 98.7(3)
C1 C2 C13 C14 -59.2(4)
C3 C2 C13 C14 121.6(3)
C1 C2 C13 C18 115.3(3)
C3 C2 C13 C18 -63.8(4)
C18 C13 C14 C15 -1.8(4)
C2 C13 C14 C15 172.9(3)
C13 C14 C15 C16 0.5(4)
C14 C15 C16 C17 1.1(5)
C15 C16 C17 C18 -1.3(4)
C16 C17 C18 C13 -0.1(4)
C14 C13 C18 C17 1.6(4)
C2 C13 C18 C17 -173.0(3)
C20 O1 C19 C3 86.5(3)
C4 C3 C19 O1 77.7(4)
C2 C3 C19 O1 -108.9(3)
C19 O1 C20 C21 -179.0(2)
C23 N3 C22 O2 -4.1(5)
C23 N3 C22 C4 172.8(3)
C3 C4 C22 O2 116.8(3)
N1 C4 C22 O2 -51.6(4)
C3 C4 C22 N3 -60.1(4)
N1 C4 C22 N3 131.5(3)
C22 N3 C23 C25 -178.9(3)
C22 N3 C23 C26 61.6(4)
C22 N3 C23 C24 -60.5(4)

loop_
_publcif_info_datablock.id
_publcif_info_datablock.publ_exptl
_publcif_info_datablock.publ_geom
_publcif_info_datablock.structure
{09e63aa0-bf76-41f8-ac65-b28a027e78ee} y y y

loop_
_publcif_info_exptl_table_extra_item
sin_theta_over_lambda_max

loop_
_publcif_info_tables.block_id
_publcif_info_tables.reference_item
{09e63aa0-bf76-41f8-ac65-b28a027e78ee} '_publcif_info_datablock.publ_exptl'
{09e63aa0-bf76-41f8-ac65-b28a027e78ee} '_geom_hbond_atom_site_label_D'
